data_1571355
loop_
_publ_author_name
'Parker, Megan A.'
'De Marco, Maria Letizia'
'Castro-Grijalba, Alexander'
'Ghoridi, Anissa'
'Portehault, David'
'Pechev, Stanislav'
'Hillard, Elizabeth A.'
'Lacomme, Sabrina'
'Bessi&#xe8;re, Aur&#xe9;lie'
'Cunin, Fr&#xe9;d&#xe9;rique'
'Rosa, Patrick'
'Gonidec, Mathieu'
'Drisko, Glenna L.'

_publ_section_title
;
 Size-tunable silicon nanoparticles synthesized in solution <i>via</i> a
 redox reaction.
;
_journal_issue 16
_journal_name_full Nanoscale
_journal_page_first 7958
_journal_page_last 7964
_journal_paper_doi 10.1039/d3nr05793c
_journal_volume 16
_journal_year 2024
_chemical_formula_moiety '2(Cl), C22 H46 N4 Si'
_chemical_formula_sum 'C22 H46 Cl2 N4 Si'
_chemical_formula_weight 465.62
_chemical_name_common 'silicon bisamidinate'
_chemical_name_systematic (N,N'-dimethylbutylamidinate)dichlorosilane
_chemical_properties_physical Air-sensitive
_space_group_crystal_system monoclinic
_space_group_IT_number 15
_space_group_name_Hall '-C 2yc'
_space_group_name_H-M_alt 'C 1 2/c 1'
_atom_sites_solution_hydrogens geom
_atom_sites_solution_primary dual
_audit_creation_date 2022-03-08
_audit_creation_method
;
Olex2 1.2
(compiled 2018.05.29 svn.r3508 for OlexSys, GUI svn.r5506)
;
_audit_update_record
;
2022-03-08 deposited with the CCDC.	2024-03-01 downloaded from the CCDC.
;
_cell_angle_alpha 90
_cell_angle_beta 108.199(3)
_cell_angle_gamma 90
_cell_formula_units_Z 4
_cell_length_a 13.1108(12)
_cell_length_b 12.0581(11)
_cell_length_c 18.0846(16)
_cell_measurement_reflns_used 7099
_cell_measurement_temperature 120
_cell_measurement_theta_max 27.33
_cell_measurement_theta_min 2.35
_cell_volume 2716.0(4)
_computing_cell_refinement 'SAINT v8.34A (Bruker, 2013)'
_computing_data_reduction 'SAINT v8.34A (Bruker, 2013)'
_computing_molecular_graphics 'Olex2 (Dolomanov et al., 2009)'
_computing_publication_material 'Olex2 (Dolomanov et al., 2009)'
_computing_structure_refinement 'ShelXL (Sheldrick, 2015)'
_computing_structure_solution 'ShelXT (Sheldrick, 2015)'
_diffrn_ambient_temperature 120
_diffrn_measured_fraction_theta_full 1.000
_diffrn_measured_fraction_theta_max 1.000
_diffrn_measurement_device_type 'Bruker Kappa APEX II'
_diffrn_measurement_method '\f and \w scans'
_diffrn_radiation_type MoK\a
_diffrn_radiation_wavelength 0.71073
_diffrn_reflns_av_R_equivalents 0.0490
_diffrn_reflns_av_unetI/netI 0.0372
_diffrn_reflns_Laue_measured_fraction_full 1.000
_diffrn_reflns_Laue_measured_fraction_max 1.000
_diffrn_reflns_limit_h_max 17
_diffrn_reflns_limit_h_min -17
_diffrn_reflns_limit_k_max 16
_diffrn_reflns_limit_k_min -16
_diffrn_reflns_limit_l_max 24
_diffrn_reflns_limit_l_min -24
_diffrn_reflns_number 13089
_diffrn_reflns_point_group_measured_fraction_full 1.000
_diffrn_reflns_point_group_measured_fraction_max 1.000
_diffrn_reflns_theta_full 25.242
_diffrn_reflns_theta_max 28.282
_diffrn_reflns_theta_min 2.351
_diffrn_source 'sealed X-ray tube'
_diffrn_standards_decay_% 0
_diffrn_standards_interval_count 0
_diffrn_standards_number 0
_exptl_absorpt_coefficient_mu 0.298
_exptl_absorpt_correction_T_max 0.7459
_exptl_absorpt_correction_T_min 0.6984
_exptl_absorpt_correction_type multi-scan
_exptl_absorpt_process_details 'SADABS-2012/1 (Bruker,2012)'
_exptl_crystal_colour colourless
_exptl_crystal_colour_primary colourless
_exptl_crystal_density_diffrn 1.139
_exptl_crystal_description plate
_exptl_crystal_F_000 1016
_exptl_crystal_size_max 0.169
_exptl_crystal_size_mid 0.12
_exptl_crystal_size_min 0.041
_refine_diff_density_max 0.311
_refine_diff_density_min -0.223
_refine_diff_density_rms 0.048
_refine_ls_extinction_method none
_refine_ls_goodness_of_fit_ref 1.034
_refine_ls_hydrogen_treatment constr
_refine_ls_matrix_type full
_refine_ls_number_parameters 137
_refine_ls_number_reflns 3365
_refine_ls_number_restraints 0
_refine_ls_restrained_S_all 1.034
_refine_ls_R_factor_all 0.0550
_refine_ls_R_factor_gt 0.0330
_refine_ls_shift/su_max 0.001
_refine_ls_shift/su_mean 0.000
_refine_ls_structure_factor_coef Fsqd
_refine_ls_weighting_details 'w=1/[\s^2^(Fo^2^)+(0.0390P)^2^+0.9628P] where P=(Fo^2^+2Fc^2^)/3'
_refine_ls_weighting_scheme calc
_refine_ls_wR_factor_gt 0.0734
_refine_ls_wR_factor_ref 0.0810
_reflns_Friedel_coverage 0.000
_reflns_number_gt 2551
_reflns_number_total 3365
_reflns_threshold_expression 'I > 2\s(I)'
_cod_data_source_file d3nr05793c2.cif
_cod_data_source_block ml19_0m
_cod_depositor_comments 'Adding full bibliography for 1571355.cif.'
_cod_original_sg_symbol_H-M 'C 2/c'
_cod_database_code 1571355
_shelx_shelxl_version_number 2018/3
_shelx_space_group_comment
;
The symmetry employed for this shelxl refinement is uniquely defined
by the following loop, which should always be used as a source of
symmetry information in preference to the above space-group names.
They are only intended as comments.
;
_shelx_estimated_absorpt_t_max 0.988
_shelx_estimated_absorpt_t_min 0.951
_olex2_refinement_description
;
1. Fixed Uiso
 At 1.2 times of:
  All C(H) groups, All C(H,H) groups
 At 1.5 times of:
  All C(H,H,H) groups
2.a Ternary CH refined with riding coordinates:
 C006(H006), C007(H007)
2.b Secondary CH2 refined with riding coordinates:
 C008(H00A,H00B), C009(H00C,H00D), C00C(H00K,H00L)
2.c Idealised Me refined as rotating group:
 C00A(H00E,H00F,H00G), C00B(H00H,H00I,H00J), C00D(H00M,H00N,H00O), C00E(H00P,
 H00Q,H00R), C00F(H00S,H00T,H00U)
;
_olex2_date_sample_data_collection 2018-09-06
_olex2_date_sample_submission 2022-03-07
_olex2_submission_original_sample_id ml19
_olex2_submission_special_instructions 'No special instructions were received'

loop_
_space_group_symop_operation_xyz
'x, y, z'
'-x, y, -z+1/2'
'x+1/2, y+1/2, z'
'-x+1/2, y+1/2, -z+1/2'
'-x, -y, -z'
'x, -y, z-1/2'
'-x+1/2, -y+1/2, -z'
'x+1/2, -y+1/2, z-1/2'

loop_
_atom_site_label
_atom_site_type_symbol
_atom_site_fract_x
_atom_site_fract_y
_atom_site_fract_z
_atom_site_U_iso_or_equiv
_atom_site_adp_type
_atom_site_occupancy
_atom_site_site_symmetry_order
_atom_site_calc_flag
_atom_site_refinement_flags_posn
_atom_site_refinement_flags_adp
_atom_site_refinement_flags_occupancy
_atom_site_disorder_assembly
_atom_site_disorder_group
Cl01 Cl 0.40688(3) 0.42403(3) 0.28739(2) 0.02117(10) Uani 1 1 d . . . . .
Si02 Si 0.500000 0.55299(4) 0.250000 0.01342(12) Uani 1 2 d S T P . .
N003 N 0.60326(9) 0.66148(9) 0.24569(6) 0.0149(2) Uani 1 1 d . . . . .
N004 N 0.59995(9) 0.57339(9) 0.34668(6) 0.0149(2) Uani 1 1 d . . . . .
C005 C 0.65736(10) 0.64570(11) 0.31949(8) 0.0152(3) Uani 1 1 d . . . . .
C006 C 0.62875(11) 0.51325(12) 0.42099(8) 0.0191(3) Uani 1 1 d . . . . .
H006 H 0.564187 0.468382 0.419985 0.023 Uiso 1 1 calc R . . . .
C007 C 0.63319(11) 0.73423(11) 0.19116(8) 0.0185(3) Uani 1 1 d . . . . .
H007 H 0.701799 0.772497 0.219887 0.022 Uiso 1 1 calc R . . . .
C008 C 0.76403(11) 0.69518(12) 0.36285(8) 0.0194(3) Uani 1 1 d . . . . .
H00A H 0.778201 0.683511 0.419358 0.023 Uiso 1 1 calc R . . . .
H00B H 0.761605 0.776116 0.353249 0.023 Uiso 1 1 calc R . . . .
C009 C 0.85624(11) 0.64445(13) 0.33859(9) 0.0219(3) Uani 1 1 d . . . . .
H00C H 0.846055 0.563177 0.332937 0.026 Uiso 1 1 calc R . . . .
H00D H 0.854697 0.674944 0.287422 0.026 Uiso 1 1 calc R . . . .
C00A C 0.65189(14) 0.58763(13) 0.49262(9) 0.0283(4) Uani 1 1 d . . . . .
H00E H 0.724003 0.619341 0.504190 0.042 Uiso 1 1 calc GR . . . .
H00F H 0.647694 0.543732 0.537183 0.042 Uiso 1 1 calc GR . . . .
H00G H 0.598824 0.647570 0.482478 0.042 Uiso 1 1 calc GR . . . .
C00B C 0.65213(12) 0.66620(13) 0.12577(9) 0.0258(3) Uani 1 1 d . . . . .
H00H H 0.709580 0.612326 0.147756 0.039 Uiso 1 1 calc GR . . . .
H00I H 0.672972 0.715590 0.089924 0.039 Uiso 1 1 calc GR . . . .
H00J H 0.586016 0.626875 0.097536 0.039 Uiso 1 1 calc GR . . . .
C00C C 0.96505(11) 0.66893(14) 0.39824(9) 0.0277(4) Uani 1 1 d . . . . .
H00K H 0.969265 0.748924 0.411170 0.033 Uiso 1 1 calc R . . . .
H00L H 0.971292 0.627011 0.446529 0.033 Uiso 1 1 calc R . . . .
C00D C 0.54757(12) 0.82227(13) 0.15866(9) 0.0266(3) Uani 1 1 d . . . . .
H00M H 0.478467 0.786202 0.133348 0.040 Uiso 1 1 calc GR . . . .
H00N H 0.567755 0.867788 0.120546 0.040 Uiso 1 1 calc GR . . . .
H00O H 0.541396 0.869453 0.201180 0.040 Uiso 1 1 calc GR . . . .
C00E C 0.71881(15) 0.43050(14) 0.42848(10) 0.0347(4) Uani 1 1 d . . . . .
H00P H 0.702552 0.385751 0.380965 0.052 Uiso 1 1 calc GR . . . .
H00Q H 0.725546 0.381915 0.473197 0.052 Uiso 1 1 calc GR . . . .
H00R H 0.786417 0.470441 0.436095 0.052 Uiso 1 1 calc GR . . . .
C00F C 1.05825(12) 0.63837(17) 0.36933(11) 0.0404(4) Uani 1 1 d . . . . .
H00S H 1.055315 0.683335 0.323566 0.061 Uiso 1 1 calc GR . . . .
H00T H 1.053568 0.559640 0.355220 0.061 Uiso 1 1 calc GR . . . .
H00U H 1.126069 0.652408 0.410516 0.061 Uiso 1 1 calc GR . . . .

loop_
_atom_site_aniso_label
_atom_site_aniso_U_11
_atom_site_aniso_U_22
_atom_site_aniso_U_33
_atom_site_aniso_U_23
_atom_site_aniso_U_13
_atom_site_aniso_U_12
Cl01 0.02219(18) 0.01660(17) 0.02383(19) 0.00429(14) 0.00591(14) -0.00490(13)
Si02 0.0139(2) 0.0111(2) 0.0155(3) 0.000 0.0050(2) 0.000
N003 0.0148(5) 0.0146(5) 0.0161(6) -0.0009(4) 0.0061(4) -0.0020(4)
N004 0.0149(5) 0.0135(5) 0.0162(6) 0.0008(4) 0.0046(5) 0.0006(4)
C005 0.0163(6) 0.0129(6) 0.0178(7) -0.0040(5) 0.0073(5) 0.0015(5)
C006 0.0214(7) 0.0184(7) 0.0167(7) 0.0028(5) 0.0050(6) -0.0006(6)
C007 0.0199(7) 0.0186(7) 0.0194(7) -0.0001(5) 0.0093(6) -0.0047(5)
C008 0.0196(7) 0.0200(7) 0.0183(7) -0.0033(6) 0.0056(6) -0.0038(6)
C009 0.0156(7) 0.0241(7) 0.0255(8) -0.0018(6) 0.0055(6) -0.0018(6)
C00A 0.0374(9) 0.0306(9) 0.0174(7) -0.0003(6) 0.0093(7) 0.0009(7)
C00B 0.0297(8) 0.0271(8) 0.0266(8) -0.0019(6) 0.0176(7) -0.0036(6)
C00C 0.0189(7) 0.0362(9) 0.0244(8) 0.0060(7) 0.0019(6) -0.0034(7)
C00D 0.0319(8) 0.0216(8) 0.0297(8) 0.0076(6) 0.0148(7) 0.0011(6)
C00E 0.0446(10) 0.0330(9) 0.0237(8) 0.0067(7) 0.0065(7) 0.0175(8)
C00F 0.0172(8) 0.0543(12) 0.0459(11) 0.0012(9) 0.0042(7) -0.0009(8)

loop_
_atom_type_symbol
_atom_type_description
_atom_type_scat_dispersion_real
_atom_type_scat_dispersion_imag
_atom_type_scat_source
C C 0.0033 0.0016 'International Tables Vol C Tables 4.2.6.8 and 6.1.1.4'
H H 0.0000 0.0000 'International Tables Vol C Tables 4.2.6.8 and 6.1.1.4'
Cl Cl 0.1484 0.1585 'International Tables Vol C Tables 4.2.6.8 and 6.1.1.4'
N N 0.0061 0.0033 'International Tables Vol C Tables 4.2.6.8 and 6.1.1.4'
Si Si 0.0817 0.0704 'International Tables Vol C Tables 4.2.6.8 and 6.1.1.4'

loop_
_geom_angle_atom_site_label_1
_geom_angle_atom_site_label_2
_geom_angle_atom_site_label_3
_geom_angle
_geom_angle_site_symmetry_1
_geom_angle_site_symmetry_3
_geom_angle_publ_flag
Si02 Si02 Cl01 0(10) 2_655 2_655 ?
Si02 Si02 N003 0(10) 2_655 2_655 ?
Si02 Si02 N003 0(10) 2_655 . ?
Si02 Si02 N004 0(10) 2_655 . ?
Si02 Si02 N004 0(10) 2_655 2_655 ?
N003 Si02 Cl01 164.85(3) 2_655 2_655 ?
N003 Si02 Cl01 90.18(3) . 2_655 ?
N003 Si02 N003 93.07(7) 2_655 . ?
N004 Si02 Cl01 94.99(4) . 2_655 ?
N004 Si02 Cl01 95.77(4) 2_655 2_655 ?
N004 Si02 N003 99.99(5) . 2_655 ?
N004 Si02 N003 69.09(5) 2_655 2_655 ?
N004 Si02 N003 100.00(5) 2_655 . ?
N004 Si02 N003 69.09(5) . . ?
N004 Si02 N004 164.68(7) 2_655 . ?
Si02 N003 Si02 0.0 2_655 . ?
C005 N003 Si02 91.38(8) . . ?
C005 N003 Si02 91.38(8) . 2_655 ?
C005 N003 C007 126.74(11) . . ?
C007 N003 Si02 141.71(9) . 2_655 ?
C007 N003 Si02 141.71(9) . . ?
Si02 N004 Si02 0.00(3) 2_655 . ?
C005 N004 Si02 93.03(8) . . ?
C005 N004 Si02 93.03(8) . 2_655 ?
C005 N004 C006 130.01(11) . . ?
C006 N004 Si02 134.82(9) . 2_655 ?
C006 N004 Si02 134.82(9) . . ?
N003 C005 Si02 54.41(7) . 2_655 ?
N003 C005 N004 106.24(11) . . ?
N003 C005 C008 126.39(12) . . ?
N004 C005 Si02 52.00(7) . 2_655 ?
N004 C005 C008 127.31(12) . . ?
C008 C005 Si02 174.37(10) . 2_655 ?
N004 C006 H006 106.0 . . ?
N004 C006 C00A 114.37(12) . . ?
N004 C006 C00E 112.11(12) . . ?
C00A C006 H006 106.0 . . ?
C00E C006 H006 106.0 . . ?
C00E C006 C00A 111.56(13) . . ?
N003 C007 H007 108.3 . . ?
N003 C007 C00B 110.12(11) . . ?
N003 C007 C00D 110.96(11) . . ?
C00B C007 H007 108.3 . . ?
C00B C007 C00D 110.81(12) . . ?
C00D C007 H007 108.3 . . ?
C005 C008 H00A 109.1 . . ?
C005 C008 H00B 109.1 . . ?
C005 C008 C009 112.42(11) . . ?
H00A C008 H00B 107.9 . . ?
C009 C008 H00A 109.1 . . ?
C009 C008 H00B 109.1 . . ?
C008 C009 H00C 109.3 . . ?
C008 C009 H00D 109.3 . . ?
H00C C009 H00D 108.0 . . ?
C00C C009 C008 111.51(12) . . ?
C00C C009 H00C 109.3 . . ?
C00C C009 H00D 109.3 . . ?
C006 C00A H00E 109.5 . . ?
C006 C00A H00F 109.5 . . ?
C006 C00A H00G 109.5 . . ?
H00E C00A H00F 109.5 . . ?
H00E C00A H00G 109.5 . . ?
H00F C00A H00G 109.5 . . ?
C007 C00B H00H 109.5 . . ?
C007 C00B H00I 109.5 . . ?
C007 C00B H00J 109.5 . . ?
H00H C00B H00I 109.5 . . ?
H00H C00B H00J 109.5 . . ?
H00I C00B H00J 109.5 . . ?
C009 C00C H00K 109.1 . . ?
C009 C00C H00L 109.1 . . ?
H00K C00C H00L 107.8 . . ?
C00F C00C C009 112.67(13) . . ?
C00F C00C H00K 109.1 . . ?
C00F C00C H00L 109.1 . . ?
C007 C00D H00M 109.5 . . ?
C007 C00D H00N 109.5 . . ?
C007 C00D H00O 109.5 . . ?
H00M C00D H00N 109.5 . . ?
H00M C00D H00O 109.5 . . ?
H00N C00D H00O 109.5 . . ?
C006 C00E H00P 109.5 . . ?
C006 C00E H00Q 109.5 . . ?
C006 C00E H00R 109.5 . . ?
H00P C00E H00Q 109.5 . . ?
H00P C00E H00R 109.5 . . ?
H00Q C00E H00R 109.5 . . ?
C00C C00F H00S 109.5 . . ?
C00C C00F H00T 109.5 . . ?
C00C C00F H00U 109.5 . . ?
H00S C00F H00T 109.5 . . ?
H00S C00F H00U 109.5 . . ?
H00T C00F H00U 109.5 . . ?

loop_
_geom_bond_atom_site_label_1
_geom_bond_atom_site_label_2
_geom_bond_distance
_geom_bond_site_symmetry_2
_geom_bond_publ_flag
Si02 Si02 0.0000(10) 2_655 ?
Si02 N003 1.9016(11) . ?
Si02 N003 1.9016(11) 2_655 ?
Si02 N004 1.8449(11) 2_655 ?
Si02 N004 1.8449(11) . ?
N003 C005 1.3149(17) . ?
N003 C007 1.4621(17) . ?
N004 C005 1.3415(17) . ?
N004 C006 1.4688(17) . ?
C005 C008 1.4973(19) . ?
C006 H006 1.0000 . ?
C006 C00A 1.526(2) . ?
C006 C00E 1.519(2) . ?
C007 H007 1.0000 . ?
C007 C00B 1.522(2) . ?
C007 C00D 1.523(2) . ?
C008 H00A 0.9900 . ?
C008 H00B 0.9900 . ?
C008 C009 1.5362(19) . ?
C009 H00C 0.9900 . ?
C009 H00D 0.9900 . ?
C009 C00C 1.525(2) . ?
C00A H00E 0.9800 . ?
C00A H00F 0.9800 . ?
C00A H00G 0.9800 . ?
C00B H00H 0.9800 . ?
C00B H00I 0.9800 . ?
C00B H00J 0.9800 . ?
C00C H00K 0.9900 . ?
C00C H00L 0.9900 . ?
C00C C00F 1.517(2) . ?
C00D H00M 0.9800 . ?
C00D H00N 0.9800 . ?
C00D H00O 0.9800 . ?
C00E H00P 0.9800 . ?
C00E H00Q 0.9800 . ?
C00E H00R 0.9800 . ?
C00F H00S 0.9800 . ?
C00F H00T 0.9800 . ?
C00F H00U 0.9800 . ?
